data_2022650
loop_
_publ_author_name
'Branowska, Danuta'
'Wysocki, Waldemar'
'Woli\'nska, Ewa'
'Koc, Karolina'
'Sta\'nska, Katarzyna'
'Miros\/law, Barbara'
'Karczmarzyk, Zbigniew'

_publ_section_title
;
 Synthesis, structure and sulfonamide--sulfonimide tautomerism of
 sulfonamide--1,2,4-triazine derivatives
;
_journal_coeditor_code EF3031
_journal_issue 9
_journal_name_full 'Acta Crystallographica Section C Structural Chemistry'
_journal_paper_doi 10.1107/S2053229622007781
_journal_volume 78
_journal_year 2022
_chemical_formula_iupac 'C21 H15 Br N4 O2 S'
_chemical_formula_moiety 'C21 H15 Br N4 O2 S'
_chemical_formula_sum 'C21 H15 Br N4 O2 S'
_chemical_formula_weight 467.34
_chemical_name_systematic 4-Bromo-<i>N</i>-(5,6-diphenyl-2<i>H</i>-1,2,4-triazin-3-ylidene)benzenesulfonamide
_space_group_crystal_system triclinic
_space_group_IT_number 2
_space_group_name_Hall '-P 1'
_space_group_name_H-M_alt 'P -1'
_atom_sites_solution_hydrogens difmap
_atom_sites_solution_primary direct
_atom_sites_solution_secondary difmap
_audit_creation_method SHELXL-2014/7
_cell_angle_alpha 67.751(18)
_cell_angle_beta 78.78(3)
_cell_angle_gamma 82.94(2)
_cell_formula_units_Z 2
_cell_length_a 5.781(2)
_cell_length_b 12.717(2)
_cell_length_c 14.655(3)
_cell_measurement_reflns_used 1543
_cell_measurement_temperature 120.01(10)
_cell_measurement_theta_max 74.8850
_cell_measurement_theta_min 3.7580
_cell_volume 976.7(4)
_computing_cell_refinement
;
CrysAlis PRO (Agilent, 2014)
;
_computing_data_collection
;
CrysAlis PRO (Agilent, 2014)
;
_computing_data_reduction
;
CrysAlis PRO (Agilent, 2014)
;
_computing_molecular_graphics
;
ORTEP-3 for Windows (Farrugia, 2012)
;
_computing_publication_material
;
SHELXL2014 (Sheldrick, 2015) and WinGX (Farrugia, 2012)
;
_computing_structure_refinement
;
SHELXL2014 (Sheldrick, 2015)
;
_computing_structure_solution
;
SHELXS2013 (Sheldrick, 2008)
;
_diffrn_ambient_temperature 120.01(10)
_diffrn_detector 'CCD plate'
_diffrn_detector_area_resol_mean 5.2763
_diffrn_measured_fraction_theta_full 0.977
_diffrn_measured_fraction_theta_max 0.892
_diffrn_measurement_device 'four-circle diffractometer'
_diffrn_measurement_device_type 'Agilent SuperNova Single Source diffractometer with an Atlas detector'
_diffrn_measurement_method '\w scans'
_diffrn_radiation_monochromator mirror
_diffrn_radiation_probe x-ray
_diffrn_radiation_type 'Cu K\a'
_diffrn_radiation_wavelength 1.54184
_diffrn_reflns_av_R_equivalents 0.0605
_diffrn_reflns_av_unetI/netI 0.0899
_diffrn_reflns_limit_h_max 5
_diffrn_reflns_limit_h_min -7
_diffrn_reflns_limit_k_max 15
_diffrn_reflns_limit_k_min -15
_diffrn_reflns_limit_l_max 17
_diffrn_reflns_limit_l_min -18
_diffrn_reflns_number 6490
_diffrn_reflns_theta_full 67.679
_diffrn_reflns_theta_max 80.294
_diffrn_reflns_theta_min 3.301
_diffrn_source 'sealed X-ray tube'
_exptl_absorpt_coefficient_mu 4.089
_exptl_absorpt_correction_T_max 1.00000
_exptl_absorpt_correction_T_min 0.58930
_exptl_absorpt_correction_type multi-scan
_exptl_absorpt_process_details
;
(CrysAlis PRO; Agilent, 2014)
;
_exptl_crystal_colour yellow
_exptl_crystal_density_diffrn 1.589
_exptl_crystal_description needle
_exptl_crystal_F_000 472
_exptl_crystal_size_max 0.25
_exptl_crystal_size_mid 0.10
_exptl_crystal_size_min 0.05
_refine_diff_density_max 0.562
_refine_diff_density_min -0.654
_refine_ls_extinction_method none
_refine_ls_goodness_of_fit_ref 1.060
_refine_ls_hydrogen_treatment mixed
_refine_ls_matrix_type full
_refine_ls_number_parameters 275
_refine_ls_number_reflns 3828
_refine_ls_number_restraints 0
_refine_ls_restrained_S_all 1.060
_refine_ls_R_factor_all 0.1197
_refine_ls_R_factor_gt 0.0792
_refine_ls_shift/su_max 0.000
_refine_ls_shift/su_mean 0.000
_refine_ls_structure_factor_coef Fsqd
_refine_ls_weighting_details 'w=1/[\s^2^(Fo^2^)+(0.0949P)^2^+2.6148P] where P=(Fo^2^+2Fc^2^)/3'
_refine_ls_weighting_scheme calc
_refine_ls_wR_factor_gt 0.2068
_refine_ls_wR_factor_ref 0.2510
_reflns_number_gt 2377
_reflns_number_total 3828
_reflns_threshold_expression 'I > 2\s(I)'
_cod_data_source_file ef3031sup1.cif
_cod_data_source_block 3a
_cod_original_cell_volume 976.7(5)
_cod_database_code 2022650
_shelx_space_group_comment
;
The symmetry employed for this shelxl refinement is uniquely defined
by the following loop, which should always be used as a source of
symmetry information in preference to the above space-group names.
They are only intended as comments.
;

loop_
_space_group_symop_operation_xyz
'x, y, z'
'-x, -y, -z'

loop_
_atom_site_type_symbol
_atom_site_label
_atom_site_fract_x
_atom_site_fract_y
_atom_site_fract_z
_atom_site_U_iso_or_equiv
_atom_site_adp_type
_atom_site_calc_flag
_atom_site_occupancy
_atom_site_disorder_assembly
_atom_site_disorder_group
C C3 0.8158(12) 0.4867(4) 0.8997(4) 0.0338(13) Uani d 1 . .
C C5 1.0892(11) 0.3917(5) 0.8175(4) 0.0341(13) Uani d 1 . .
C C6 0.9554(11) 0.2917(5) 0.8682(4) 0.0334(13) Uani d 1 . .
C C51 1.3032(12) 0.3995(5) 0.7422(5) 0.0379(13) Uani d 1 . .
C C52 1.4683(12) 0.4794(5) 0.7265(5) 0.0411(14) Uani d 1 . .
H H52 1.4412 0.5260 0.7638 0.062 Uiso calc 1 . .
C C53 1.6713(14) 0.4895(6) 0.6561(6) 0.0546(18) Uani d 1 . .
H H53 1.7842 0.5395 0.6487 0.082 Uiso calc 1 . .
C C54 1.7041(14) 0.4237(7) 0.5964(6) 0.061(2) Uani d 1 . .
H H54 1.8388 0.4304 0.5485 0.091 Uiso calc 1 . .
C C55 1.5355(14) 0.3483(6) 0.6086(6) 0.0522(18) Uani d 1 . .
H H55 1.5562 0.3061 0.5675 0.078 Uiso calc 1 . .
C C56 1.3386(12) 0.3355(5) 0.6809(5) 0.0414(14) Uani d 1 . .
H H56 1.2283 0.2840 0.6890 0.062 Uiso calc 1 . .
C C61 1.0298(11) 0.1768(4) 0.8656(4) 0.0326(12) Uani d 1 . .
C C62 1.2389(12) 0.1228(5) 0.8983(4) 0.0364(13) Uani d 1 . .
H H62 1.3356 0.1595 0.9192 0.055 Uiso calc 1 . .
C C63 1.3023(12) 0.0127(5) 0.8993(4) 0.0365(13) Uani d 1 . .
H H63 1.4413 -0.0242 0.9214 0.055 Uiso calc 1 . .
C C64 1.1595(12) -0.0408(5) 0.8678(5) 0.0423(15) Uani d 1 . .
H H64 1.2015 -0.1145 0.8698 0.063 Uiso calc 1 . .
C C65 0.9543(11) 0.0134(5) 0.8332(5) 0.0368(13) Uani d 1 . .
H H65 0.8603 -0.0228 0.8104 0.055 Uiso calc 1 . .
C C66 0.8903(12) 0.1218(5) 0.8328(5) 0.0372(13) Uani d 1 . .
H H66 0.7515 0.1583 0.8101 0.056 Uiso calc 1 . .
C C81 0.8559(12) 0.7498(5) 0.7498(4) 0.0374(13) Uani d 1 . .
C C82 0.6485(15) 0.8025(9) 0.7173(6) 0.072(3) Uani d 1 . .
H H82 0.5157 0.8087 0.7627 0.108 Uiso calc 1 . .
C C83 0.6411(19) 0.8462(11) 0.6155(8) 0.092(4) Uani d 1 . .
H H83 0.5009 0.8800 0.5927 0.138 Uiso calc 1 . .
C C84 0.8372(18) 0.8401(7) 0.5487(5) 0.059(2) Uani d 1 . .
C C85 1.0393(18) 0.7889(6) 0.5817(6) 0.067(3) Uani d 1 . .
H H85 1.1736 0.7848 0.5362 0.100 Uiso calc 1 . .
C C86 1.0478(15) 0.7428(6) 0.6822(6) 0.062(2) Uani d 1 . .
H H86 1.1872 0.7062 0.7043 0.093 Uiso calc 1 . .
N N1 0.7504(10) 0.2960(4) 0.9250(3) 0.0356(12) Uani d 1 . .
N N2 0.6833(10) 0.3961(4) 0.9355(4) 0.0365(12) Uani d 1 . .
H H2 0.587(15) 0.400(7) 0.974(6) 0.055 Uiso d 1 . .
N N4 1.0171(10) 0.4866(4) 0.8345(4) 0.0364(11) Uani d 1 . .
N N7 0.7303(10) 0.5754(4) 0.9250(4) 0.0374(12) Uani d 1 . .
O O1 1.1136(9) 0.6745(4) 0.8896(4) 0.0514(12) Uani d 1 . .
O O2 0.7214(10) 0.7651(4) 0.9239(4) 0.0515(13) Uani d 1 . .
S S8 0.8673(3) 0.69186(12) 0.87965(11) 0.0406(4) Uani d 1 . .
Br Br1A 0.879(3) 0.8881(9) 0.4094(4) 0.061(2) Uani d 0.47(4) A 1
Br Br1B 0.780(4) 0.9120(11) 0.4108(5) 0.079(3) Uani d 0.53(4) A 2

loop_
_atom_site_aniso_label
_atom_site_aniso_U_11
_atom_site_aniso_U_22
_atom_site_aniso_U_33
_atom_site_aniso_U_12
_atom_site_aniso_U_13
_atom_site_aniso_U_23
C3 0.048(4) 0.017(2) 0.037(3) 0.006(2) -0.012(3) -0.011(2)
C5 0.046(4) 0.022(3) 0.035(3) -0.002(2) -0.007(2) -0.011(2)
C6 0.048(4) 0.023(3) 0.032(3) -0.001(2) -0.006(2) -0.015(2)
C51 0.044(4) 0.028(3) 0.040(3) -0.003(3) -0.008(3) -0.009(2)
C52 0.048(4) 0.027(3) 0.046(3) 0.000(3) -0.013(3) -0.008(2)
C53 0.049(4) 0.044(4) 0.060(4) -0.008(3) -0.010(3) -0.004(3)
C54 0.048(5) 0.052(4) 0.062(5) -0.002(3) 0.012(4) -0.010(4)
C55 0.056(5) 0.045(4) 0.052(4) -0.005(3) 0.008(3) -0.020(3)
C56 0.047(4) 0.029(3) 0.048(3) -0.004(3) 0.000(3) -0.017(3)
C61 0.047(4) 0.019(2) 0.033(3) 0.000(2) -0.002(2) -0.013(2)
C62 0.044(4) 0.027(3) 0.039(3) 0.007(2) -0.008(3) -0.016(2)
C63 0.048(4) 0.023(3) 0.038(3) 0.004(2) -0.003(3) -0.014(2)
C64 0.053(4) 0.028(3) 0.043(3) -0.001(3) 0.008(3) -0.017(2)
C65 0.041(4) 0.033(3) 0.040(3) -0.005(3) -0.004(3) -0.017(2)
C66 0.042(4) 0.028(3) 0.044(3) 0.003(2) -0.003(3) -0.020(2)
C81 0.049(4) 0.031(3) 0.033(3) -0.005(3) 0.000(3) -0.015(2)
C82 0.045(5) 0.099(7) 0.048(4) 0.008(4) 0.002(3) -0.009(4)
C83 0.063(7) 0.126(10) 0.062(6) -0.010(6) -0.017(5) -0.002(6)
C84 0.102(7) 0.045(4) 0.030(3) -0.030(4) -0.005(4) -0.008(3)
C85 0.091(7) 0.040(4) 0.051(4) 0.002(4) 0.024(4) -0.017(3)
C86 0.062(5) 0.037(4) 0.063(5) 0.007(3) 0.017(4) -0.009(3)
N1 0.057(3) 0.020(2) 0.031(2) 0.008(2) -0.006(2) -0.0141(18)
N2 0.050(3) 0.025(2) 0.036(3) 0.001(2) 0.001(2) -0.017(2)
N4 0.049(3) 0.022(2) 0.040(3) 0.002(2) -0.006(2) -0.0140(19)
N7 0.053(3) 0.022(2) 0.042(3) -0.002(2) -0.002(2) -0.018(2)
O1 0.061(3) 0.035(2) 0.070(3) -0.001(2) -0.032(3) -0.023(2)
O2 0.082(4) 0.027(2) 0.048(3) -0.008(2) 0.011(2) -0.0251(19)
S8 0.0618(11) 0.0247(7) 0.0400(8) -0.0034(6) -0.0078(7) -0.0169(6)
Br1A 0.095(5) 0.049(2) 0.0379(11) -0.004(2) -0.0069(15) -0.0163(11)
Br1B 0.127(7) 0.062(2) 0.0464(11) -0.009(4) -0.022(2) -0.0139(13)

loop_
_atom_type_symbol
_atom_type_description
_atom_type_scat_dispersion_real
_atom_type_scat_dispersion_imag
_atom_type_scat_source
C C 0.0181 0.0091 'International Tables Vol C Tables 4.2.6.8 and 6.1.1.4'
H H 0.0000 0.0000 'International Tables Vol C Tables 4.2.6.8 and 6.1.1.4'
N N 0.0311 0.0180 'International Tables Vol C Tables 4.2.6.8 and 6.1.1.4'
O O 0.0492 0.0322 'International Tables Vol C Tables 4.2.6.8 and 6.1.1.4'
S S 0.3331 0.5567 'International Tables Vol C Tables 4.2.6.8 and 6.1.1.4'
Br Br -0.6763 1.2805 'International Tables Vol C Tables 4.2.6.8 and 6.1.1.4'

loop_
_geom_angle_atom_site_label_1
_geom_angle_atom_site_label_2
_geom_angle_atom_site_label_3
_geom_angle_site_symmetry_1
_geom_angle_site_symmetry_3
_geom_angle
_geom_angle_publ_flag
N7 C3 N2 . . 117.0(6) ?
N7 C3 N4 . . 123.9(5) ?
N2 C3 N4 . . 118.9(5) ?
N4 C5 C6 . . 120.0(6) ?
N4 C5 C51 . . 115.4(5) ?
C6 C5 C51 . . 124.5(5) ?
N1 C6 C5 . . 120.6(5) ?
N1 C6 C61 . . 113.8(5) ?
C5 C6 C61 . . 125.6(5) ?
C56 C51 C52 . . 118.8(6) ?
C56 C51 C5 . . 121.9(6) ?
C52 C51 C5 . . 119.1(6) ?
C53 C52 C51 . . 120.8(6) ?
C53 C52 H52 . . 119.6 ?
C51 C52 H52 . . 119.6 ?
C52 C53 C54 . . 119.3(7) ?
C52 C53 H53 . . 120.4 ?
C54 C53 H53 . . 120.4 ?
C55 C54 C53 . . 120.0(7) ?
C55 C54 H54 . . 120.0 ?
C53 C54 H54 . . 120.0 ?
C56 C55 C54 . . 120.5(7) ?
C56 C55 H55 . . 119.7 ?
C54 C55 H55 . . 119.7 ?
C55 C56 C51 . . 120.4(6) ?
C55 C56 H56 . . 119.8 ?
C51 C56 H56 . . 119.8 ?
C66 C61 C62 . . 119.6(5) ?
C66 C61 C6 . . 120.5(6) ?
C62 C61 C6 . . 119.8(5) ?
C61 C62 C63 . . 119.3(6) ?
C61 C62 H62 . . 120.3 ?
C63 C62 H62 . . 120.3 ?
C64 C63 C62 . . 120.0(6) ?
C64 C63 H63 . . 120.0 ?
C62 C63 H63 . . 120.0 ?
C63 C64 C65 . . 120.9(6) ?
C63 C64 H64 . . 119.5 ?
C65 C64 H64 . . 119.5 ?
C66 C65 C64 . . 119.2(6) ?
C66 C65 H65 . . 120.4 ?
C64 C65 H65 . . 120.4 ?
C65 C66 C61 . . 120.9(6) ?
C65 C66 H66 . . 119.5 ?
C61 C66 H66 . . 119.5 ?
C86 C81 C82 . . 119.5(7) ?
C86 C81 S8 . . 121.0(6) ?
C82 C81 S8 . . 119.4(5) ?
C81 C82 C83 . . 118.9(8) ?
C81 C82 H82 . . 120.6 ?
C83 C82 H82 . . 120.6 ?
C84 C83 C82 . . 120.6(10) ?
C84 C83 H83 . . 119.7 ?
C82 C83 H83 . . 119.7 ?
C85 C84 C83 . . 119.7(8) ?
C85 C84 Br1A . . 110.0(9) ?
C83 C84 Br1A . . 130.2(10) ?
C85 C84 Br1B . . 128.1(10) ?
C83 C84 Br1B . . 112.1(11) ?
C84 C85 C86 . . 120.3(7) ?
C84 C85 H85 . . 119.9 ?
C86 C85 H85 . . 119.9 ?
C81 C86 C85 . . 120.9(8) ?
C81 C86 H86 . . 119.6 ?
C85 C86 H86 . . 119.6 ?
C6 N1 N2 . . 116.0(5) ?
C3 N2 N1 . . 125.0(6) ?
C3 N2 H2 . . 112(7) ?
N1 N2 H2 . . 120(7) ?
C5 N4 C3 . . 118.4(5) ?
C3 N7 S8 . . 120.8(5) ?
O2 S8 O1 . . 118.1(3) ?
O2 S8 N7 . . 103.9(3) ?
O1 S8 N7 . . 113.2(3) ?
O2 S8 C81 . . 107.5(3) ?
O1 S8 C81 . . 106.7(3) ?
N7 S8 C81 . . 106.8(3) ?

loop_
_geom_bond_atom_site_label_1
_geom_bond_atom_site_label_2
_geom_bond_site_symmetry_2
_geom_bond_distance
_geom_bond_publ_flag
C3 N7 . 1.328(7) ?
C3 N2 . 1.340(8) ?
C3 N4 . 1.354(8) ?
C5 N4 . 1.326(7) ?
C5 C6 . 1.439(8) ?
C5 C51 . 1.474(9) ?
C6 N1 . 1.317(8) ?
C6 C61 . 1.485(7) ?
C51 C56 . 1.397(8) ?
C51 C52 . 1.404(9) ?
C52 C53 . 1.388(10) ?
C52 H52 . 0.9300 ?
C53 C54 . 1.396(12) ?
C53 H53 . 0.9300 ?
C54 C55 . 1.391(11) ?
C54 H54 . 0.9300 ?
C55 C56 . 1.374(9) ?
C55 H55 . 0.9300 ?
C56 H56 . 0.9300 ?
C61 C66 . 1.384(9) ?
C61 C62 . 1.391(9) ?
C62 C63 . 1.397(7) ?
C62 H62 . 0.9300 ?
C63 C64 . 1.372(9) ?
C63 H63 . 0.9300 ?
C64 C65 . 1.381(10) ?
C64 H64 . 0.9300 ?
C65 C66 . 1.381(8) ?
C65 H65 . 0.9300 ?
C66 H66 . 0.9300 ?
C81 C86 . 1.354(9) ?
C81 C82 . 1.377(11) ?
C81 S8 . 1.772(6) ?
C82 C83 . 1.388(13) ?
C82 H82 . 0.9300 ?
C83 C84 . 1.361(14) ?
C83 H83 . 0.9300 ?
C84 C85 . 1.348(13) ?
C84 Br1A . 1.870(9) ?
C84 Br1B . 1.954(9) ?
C85 C86 . 1.372(12) ?
C85 H85 . 0.9300 ?
C86 H86 . 0.9300 ?
N1 N2 . 1.341(6) ?
N2 H2 . 0.72(8) ?
N7 S8 . 1.612(5) ?
O1 S8 . 1.441(5) ?
O2 S8 . 1.432(4) ?

loop_
_geom_hbond_atom_site_label_D
_geom_hbond_atom_site_label_H
_geom_hbond_atom_site_label_A
_geom_hbond_site_symmetry_A
_geom_hbond_distance_DH
_geom_hbond_distance_HA
_geom_hbond_distance_DA
_geom_hbond_angle_DHA
_geom_hbond_publ_flag
C86 H86 O1 . 0.93 2.55 2.917(10) 104 y
N2 H2 N7 2_667 0.72(8) 2.19(9) 2.911(8) 173(9) y
C83 H83 Br1B 2_676 0.93 2.92 3.63(2) 134 y

loop_
_geom_torsion_atom_site_label_1
_geom_torsion_atom_site_label_2
_geom_torsion_atom_site_label_3
_geom_torsion_atom_site_label_4
_geom_torsion_site_symmetry_1
_geom_torsion_site_symmetry_2
_geom_torsion_site_symmetry_3
_geom_torsion_site_symmetry_4
_geom_torsion
_geom_torsion_publ_flag
N4 C5 C6 N1 . . . . 6.0(9) ?
C51 C5 C6 N1 . . . . -171.4(6) ?
N4 C5 C6 C61 . . . . -172.3(6) ?
C51 C5 C6 C61 . . . . 10.3(10) ?
N4 C5 C51 C56 . . . . -148.0(6) ?
C6 C5 C51 C56 . . . . 29.5(10) ?
N4 C5 C51 C52 . . . . 27.3(9) ?
C6 C5 C51 C52 . . . . -155.2(6) ?
C56 C51 C52 C53 . . . . -4.3(10) ?
C5 C51 C52 C53 . . . . -179.8(6) ?
C51 C52 C53 C54 . . . . 3.6(11) ?
C52 C53 C54 C55 . . . . -0.6(12) ?
C53 C54 C55 C56 . . . . -1.7(13) ?
C54 C55 C56 C51 . . . . 1.0(12) ?
C52 C51 C56 C55 . . . . 2.0(10) ?
C5 C51 C56 C55 . . . . 177.3(7) ?
N1 C6 C61 C66 . . . . 59.1(8) ?
C5 C6 C61 C66 . . . . -122.5(7) ?
N1 C6 C61 C62 . . . . -119.5(6) ?
C5 C6 C61 C62 . . . . 58.9(8) ?
C66 C61 C62 C63 . . . . -1.3(9) ?
C6 C61 C62 C63 . . . . 177.4(5) ?
C61 C62 C63 C64 . . . . 0.4(9) ?
C62 C63 C64 C65 . . . . 1.1(9) ?
C63 C64 C65 C66 . . . . -1.6(9) ?
C64 C65 C66 C61 . . . . 0.6(9) ?
C62 C61 C66 C65 . . . . 0.8(9) ?
C6 C61 C66 C65 . . . . -177.8(6) ?
C86 C81 C82 C83 . . . . 0.6(15) ?
S8 C81 C82 C83 . . . . -179.2(9) ?
C81 C82 C83 C84 . . . . -1.9(18) ?
C82 C83 C84 C85 . . . . 1.4(17) ?
C82 C83 C84 Br1A . . . . 178.6(9) ?
C82 C83 C84 Br1B . . . . -178.2(10) ?
C83 C84 C85 C86 . . . . 0.2(14) ?
Br1A C84 C85 C86 . . . . -177.5(7) ?
Br1B C84 C85 C86 . . . . 179.8(7) ?
C82 C81 C86 C85 . . . . 1.0(12) ?
S8 C81 C86 C85 . . . . -179.2(6) ?
C84 C85 C86 C81 . . . . -1.4(13) ?
C5 C6 N1 N2 . . . . -3.0(8) ?
C61 C6 N1 N2 . . . . 175.5(5) ?
N7 C3 N2 N1 . . . . -173.8(6) ?
N4 C3 N2 N1 . . . . 11.3(9) ?
C6 N1 N2 C3 . . . . -5.6(9) ?
C6 C5 N4 C3 . . . . -0.4(9) ?
C51 C5 N4 C3 . . . . 177.2(5) ?
N7 C3 N4 C5 . . . . 177.9(6) ?
N2 C3 N4 C5 . . . . -7.6(9) ?
N2 C3 N7 S8 . . . . -175.7(5) ?
N4 C3 N7 S8 . . . . -1.0(9) ?
C3 N7 S8 O2 . . . . 179.8(5) ?
C3 N7 S8 O1 . . . . -50.7(6) ?
C3 N7 S8 C81 . . . . 66.4(6) ?
C86 C81 S8 O2 . . . . 144.6(6) ?
C82 C81 S8 O2 . . . . -35.5(7) ?
C86 C81 S8 O1 . . . . 17.0(6) ?
C82 C81 S8 O1 . . . . -163.1(7) ?
C86 C81 S8 N7 . . . . -104.3(6) ?
C82 C81 S8 N7 . . . . 75.5(7) ?

_cod_database_fobs_code 2022650
